data_4503407
loop_
_publ_author_name
'Li, Yitao'
'Meng, Xianggao'
'Cao, Liping'
'Wang, Yuzhou'
'Yin, Guodong'
'Gao, Meng'
'Wen, Lili'
'Wu, Anxin'

_publ_section_title
;
 Self-Assembly of Discrete and Polymeric Metal-Organic Frameworks via a
 Semirigid Glycoluril-Based Molecular Clip
;
_journal_issue 5
_journal_name_full 'Crystal Growth &amp; Design'
_journal_page_first 1645
_journal_paper_doi 10.1021/cg701090c
_journal_volume 8
_journal_year 2008
_chemical_formula_sum 'C52 H78 N18 O27 Zn'
_chemical_formula_weight 1452.69
_chemical_name_systematic
; 
 ? 
;
_space_group_IT_number 23
_symmetry_cell_setting orthorhombic
_symmetry_space_group_name_Hall 'I 2 2'
_symmetry_space_group_name_H-M 'I 2 2 2'
_atom_sites_solution_hydrogens geom
_atom_sites_solution_primary direct
_atom_sites_solution_secondary difmap
_audit_creation_method SHELXL-97
_cell_angle_alpha 90.00
_cell_angle_beta 90.00
_cell_angle_gamma 90.00
_cell_formula_units_Z 2
_cell_length_a 12.1440(9)
_cell_length_b 29.018(2)
_cell_length_c 9.1399(6)
_cell_measurement_reflns_used 2974
_cell_measurement_temperature 291(2)
_cell_measurement_theta_max 21.22
_cell_measurement_theta_min 2.34
_cell_volume 3220.9(4)
_computing_cell_refinement 'Bruker SMART'
_computing_data_collection 'Bruker SMART'
_computing_data_reduction 'Bruker SAINT'
_computing_molecular_graphics 'Bruker SHELXTL'
_computing_publication_material 'Bruker SHELXTL'
_computing_structure_refinement 'SHELXL-97 (Sheldrick, 1997)'
_computing_structure_solution 'SHELXS-97 (Sheldrick, 1990)'
_diffrn_ambient_temperature 291(2)
_diffrn_measured_fraction_theta_full 0.998
_diffrn_measured_fraction_theta_max 0.998
_diffrn_measurement_device_type 'CCD area detector'
_diffrn_measurement_method 'phi and omega scans'
_diffrn_radiation_monochromator graphite
_diffrn_radiation_source 'fine-focus sealed tube'
_diffrn_radiation_type MoK\a
_diffrn_radiation_wavelength 0.71073
_diffrn_reflns_av_R_equivalents 0.0759
_diffrn_reflns_av_sigmaI/netI 0.0589
_diffrn_reflns_limit_h_max 14
_diffrn_reflns_limit_h_min -14
_diffrn_reflns_limit_k_max 33
_diffrn_reflns_limit_k_min -34
_diffrn_reflns_limit_l_max 9
_diffrn_reflns_limit_l_min -10
_diffrn_reflns_number 12316
_diffrn_reflns_theta_full 25.00
_diffrn_reflns_theta_max 25.00
_diffrn_reflns_theta_min 1.82
_exptl_absorpt_coefficient_mu 0.480
_exptl_absorpt_correction_T_max 0.9535
_exptl_absorpt_correction_T_min 0.9100
_exptl_absorpt_correction_type none
_exptl_crystal_colour blue
_exptl_crystal_density_diffrn 1.498
_exptl_crystal_density_meas 0
_exptl_crystal_density_method 'not measured'
_exptl_crystal_description block
_exptl_crystal_F_000 1524
_exptl_crystal_size_max 0.20
_exptl_crystal_size_mid 0.10
_exptl_crystal_size_min 0.10
_refine_diff_density_max 0.721
_refine_diff_density_min -0.647
_refine_diff_density_rms 0.092
_refine_ls_abs_structure_details 'Flack H D (1983), Acta Cryst. A39, 876-881'
_refine_ls_abs_structure_Flack 0.03(2)
_refine_ls_extinction_method none
_refine_ls_goodness_of_fit_ref 1.021
_refine_ls_hydrogen_treatment mixed
_refine_ls_matrix_type full
_refine_ls_number_parameters 226
_refine_ls_number_reflns 2857
_refine_ls_number_restraints 0
_refine_ls_restrained_S_all 1.021
_refine_ls_R_factor_all 0.0821
_refine_ls_R_factor_gt 0.0695
_refine_ls_shift/su_max 0.000
_refine_ls_shift/su_mean 0.000
_refine_ls_structure_factor_coef Fsqd
_refine_ls_weighting_details 'calc w=1/[\s^2^(Fo^2^)+(0.1291P)^2^+0.0000P] where P=(Fo^2^+2Fc^2^)/3'
_refine_ls_weighting_scheme calc
_refine_ls_wR_factor_gt 0.1778
_refine_ls_wR_factor_ref 0.1883
_reflns_number_gt 2326
_reflns_number_total 2857
_reflns_threshold_expression >2sigma(I)
_cod_data_source_file cg701090c-file003.cif
_cod_data_source_block 070525am
_cod_depositor_comments
;
The following automatic conversions were performed:

'_symmetry_cell_setting' value 'Orthorhombic' changed to
'orthorhombic' according to
/home/saulius/struct/CIF-dictionaries/cif_core.dic dictionary named
'cif_core.dic' version 2.4.1 from 2010-06-29.

Automatic conversion script
Id: cif_fix_values 1715 2011-07-08 13:25:40Z adriana 
;
_cod_database_code 4503407

loop_
_symmetry_equiv_pos_as_xyz
'x, y, z'
'-x, -y, z'
'x, -y, -z'
'-x, y, -z'
'x+1/2, y+1/2, z+1/2'
'-x+1/2, -y+1/2, z+1/2'
'x+1/2, -y+1/2, -z+1/2'
'-x+1/2, y+1/2, -z+1/2'

loop_
_atom_site_label
_atom_site_type_symbol
_atom_site_fract_x
_atom_site_fract_y
_atom_site_fract_z
_atom_site_U_iso_or_equiv
_atom_site_adp_type
_atom_site_occupancy
_atom_site_symmetry_multiplicity
_atom_site_calc_flag
_atom_site_refinement_flags
Zn1 Zn 1.0000 0.0000 1.0000 0.0482(4) Uani 1 4 d S
C1 C 0.8940(4) 0.08715(17) 0.8781(7) 0.0548(14) Uani 1 1 d .
H1 H 0.9610 0.0878 0.8289 0.066 Uiso 1 1 calc R
C2 C 0.8181(4) 0.11975(18) 0.8456(7) 0.0515(13) Uani 1 1 d .
H2 H 0.8336 0.1421 0.7756 0.062 Uiso 1 1 calc R
C3 C 0.7178(4) 0.11981(17) 0.9163(6) 0.0447(12) Uani 1 1 d .
C4 C 0.7014(4) 0.08663(16) 1.0203(7) 0.0542(14) Uani 1 1 d .
H4 H 0.6356 0.0860 1.0724 0.065 Uiso 1 1 calc R
C5 C 0.7814(4) 0.05418(16) 1.0487(6) 0.0511(14) Uani 1 1 d .
H5 H 0.7675 0.0319 1.1196 0.061 Uiso 1 1 calc R
C6 C 0.6284(4) 0.15368(18) 0.8760(7) 0.0538(13) Uani 1 1 d .
H6A H 0.5821 0.1402 0.8008 0.065 Uiso 1 1 calc R
H6B H 0.5828 0.1595 0.9611 0.065 Uiso 1 1 calc R
N2 N 0.6731(4) 0.19720(18) 0.8228(6) 0.0555(12) Uani 1 1 d .
C8 C 0.5948(6) 0.2237(2) 0.7314(7) 0.0672(17) Uani 1 1 d .
H8A H 0.6347 0.2468 0.6758 0.081 Uiso 1 1 calc R
H8B H 0.5590 0.2031 0.6627 0.081 Uiso 1 1 calc R
C7 C 0.7196(4) 0.22550(18) 0.9360(7) 0.0604(16) Uani 1 1 d .
H7A H 0.7660 0.2489 0.8917 0.072 Uiso 1 1 calc R
H7B H 0.7658 0.2066 0.9984 0.072 Uiso 1 1 calc R
C9 C 0.4088(4) 0.22752(16) 0.8521(6) 0.0475(13) Uani 1 1 d .
C10 C 0.5499(4) 0.27329(16) 0.9470(5) 0.0411(11) Uani 1 1 d .
C11 C 0.5876(4) 0.32131(18) 0.8944(7) 0.0532(13) Uani 1 1 d .
C12 C 0.7171(10) 0.3828(3) 0.9228(11) 0.121(4) Uani 1 1 d .
H12A H 0.7121 0.3863 0.8175 0.145 Uiso 1 1 calc R
H12B H 0.6749 0.4073 0.9683 0.145 Uiso 1 1 calc R
C13 C 0.8243(9) 0.3853(3) 0.9660(12) 0.113(3) Uani 1 1 d .
H13A H 0.8276 0.3926 1.0683 0.170 Uiso 1 1 calc R
H13B H 0.8613 0.4088 0.9110 0.170 Uiso 1 1 calc R
H13C H 0.8596 0.3562 0.9490 0.170 Uiso 1 1 calc R
O5 O 0.7607(11) 0.4958(4) 0.1258(8) 0.199(5) Uani 1 1 d .
N1 N 0.8770(3) 0.05330(12) 0.9794(6) 0.0512(11) Uani 1 1 d .
N4 N 0.5109(4) 0.24652(13) 0.8232(4) 0.0475(10) Uani 1 1 d .
N3 N 0.6344(3) 0.24828(11) 1.0267(5) 0.0439(10) Uani 1 1 d .
O1 O 1.0000 0.0000 0.7567(7) 0.0816(17) Uani 1 2 d S
H1A H 1.0487 -0.0211 0.7029 0.098 Uiso 0.50 1 d PR
H1B H 0.9513 0.0211 0.7029 0.098 Uiso 0.50 1 d PR
O2 O 0.3623(4) 0.19856(15) 0.7775(4) 0.0650(12) Uani 1 1 d .
O3 O 0.5517(5) 0.3393(2) 0.7932(8) 0.134(3) Uani 1 1 d .
O4 O 0.6719(5) 0.33677(13) 0.9675(5) 0.100(2) Uani 1 1 d .
N6 N 0.7393(11) 0.5000 0.0000 0.109(3) Uani 1 2 d S
O6 O 0.6403(15) 0.5000 0.0000 0.192(5) Uani 1 2 d S
O7 O 0.5000 0.2938(5) 0.5000 0.207(6) Uani 1 2 d S
H7C H 0.4869 0.3032 0.4173 0.249 Uiso 0.50 1 d PR
H7D H 0.5056 0.3163 0.5539 0.249 Uiso 0.50 1 d PR
O8 O 0.5000 0.0000 1.0000 0.36(3) Uani 1 4 d S
H8C H 0.5809 0.0000 1.0000 0.437 Uiso 0.50 2 d SPR
H8D H 0.4730 0.0000 0.8986 0.437 Uiso 0.25 1 d PR
O9 O 0.483(3) 0.9698(7) 0.745(2) 0.411(15) Uani 1 1 d .
H9A H 0.4211 0.9763 0.7159 0.493 Uiso 1 1 d R
H9B H 0.5103 0.9933 0.7792 0.493 Uiso 1 1 d R

loop_
_atom_site_aniso_label
_atom_site_aniso_U_11
_atom_site_aniso_U_22
_atom_site_aniso_U_33
_atom_site_aniso_U_23
_atom_site_aniso_U_13
_atom_site_aniso_U_12
Zn1 0.0327(5) 0.0290(5) 0.0828(9) 0.000 0.000 0.000
C1 0.035(2) 0.040(3) 0.090(4) 0.008(3) 0.019(3) 0.003(2)
C2 0.047(3) 0.038(3) 0.069(4) 0.013(2) 0.014(3) 0.003(2)
C3 0.034(2) 0.037(2) 0.063(3) -0.005(2) 0.000(2) 0.0042(18)
C4 0.039(2) 0.050(3) 0.074(4) 0.005(3) 0.022(3) 0.0006(19)
C5 0.044(3) 0.036(2) 0.073(4) 0.012(2) 0.013(2) -0.0041(19)
C6 0.044(3) 0.043(3) 0.074(4) -0.002(3) 0.006(3) 0.009(2)
N2 0.049(2) 0.050(3) 0.068(3) 0.009(2) 0.007(2) 0.014(2)
C8 0.079(4) 0.064(4) 0.058(4) 0.008(3) 0.003(3) 0.027(3)
C7 0.036(2) 0.044(3) 0.101(5) 0.014(3) 0.002(3) 0.004(2)
C9 0.056(3) 0.034(3) 0.052(3) -0.003(2) -0.018(3) 0.015(2)
C10 0.043(2) 0.036(2) 0.044(3) 0.0053(19) -0.005(2) 0.0012(19)
C11 0.051(3) 0.043(3) 0.065(4) 0.017(3) -0.001(3) 0.004(2)
C12 0.168(10) 0.050(4) 0.144(8) 0.029(5) -0.061(8) -0.042(5)
C13 0.152(9) 0.078(5) 0.109(8) -0.011(5) 0.019(6) -0.035(5)
O5 0.367(16) 0.133(6) 0.097(5) -0.018(6) -0.053(8) 0.044(11)
N1 0.0360(17) 0.0349(18) 0.083(3) 0.012(2) 0.005(2) -0.0023(14)
N4 0.049(3) 0.047(2) 0.047(2) -0.0001(17) -0.002(2) 0.014(2)
N3 0.0340(18) 0.0341(19) 0.063(3) 0.0072(19) -0.009(2) -0.0020(14)
O1 0.090(4) 0.062(3) 0.093(4) 0.000 0.000 0.020(5)
O2 0.080(3) 0.050(2) 0.065(3) -0.019(2) -0.033(2) 0.014(2)
O3 0.121(4) 0.101(4) 0.182(6) 0.101(4) -0.087(5) -0.058(3)
O4 0.181(5) 0.046(2) 0.074(3) 0.024(2) -0.046(3) -0.047(3)
N6 0.114(7) 0.075(6) 0.139(11) -0.016(9) 0.000 0.000
O6 0.208(14) 0.179(12) 0.188(13) -0.001(12) 0.000 0.000
O7 0.198(12) 0.242(15) 0.182(12) 0.000 -0.016(13) 0.000
O8 0.153(19) 0.32(4) 0.62(9) 0.000 0.000 0.000
O9 0.39(3) 0.42(3) 0.42(3) 0.03(2) -0.11(3) -0.05(4)

loop_
_atom_type_symbol
_atom_type_description
_atom_type_scat_dispersion_real
_atom_type_scat_dispersion_imag
_atom_type_scat_source
C C 0.0033 0.0016 'International Tables Vol C Tables 4.2.6.8 and 6.1.1.4'
H H 0.0000 0.0000 'International Tables Vol C Tables 4.2.6.8 and 6.1.1.4'
N N 0.0061 0.0033 'International Tables Vol C Tables 4.2.6.8 and 6.1.1.4'
O O 0.0106 0.0060 'International Tables Vol C Tables 4.2.6.8 and 6.1.1.4'
Zn Zn 0.2839 1.4301 'International Tables Vol C Tables 4.2.6.8 and 6.1.1.4'

loop_
_geom_angle_atom_site_label_1
_geom_angle_atom_site_label_2
_geom_angle_atom_site_label_3
_geom_angle
_geom_angle_site_symmetry_1
_geom_angle_site_symmetry_3
N1 Zn1 N1 92.42(19) . 3_557
N1 Zn1 N1 88.5(2) . 4_757
N1 Zn1 N1 170.0(3) 3_557 4_757
N1 Zn1 N1 170.0(3) . 2_755
N1 Zn1 N1 88.5(2) 3_557 2_755
N1 Zn1 N1 92.42(19) 4_757 2_755
N1 Zn1 O1 95.01(16) . 3_557
N1 Zn1 O1 84.99(16) 3_557 3_557
N1 Zn1 O1 84.99(16) 4_757 3_557
N1 Zn1 O1 95.01(16) 2_755 3_557
N1 Zn1 O1 84.99(16) . .
N1 Zn1 O1 95.01(16) 3_557 .
N1 Zn1 O1 95.01(16) 4_757 .
N1 Zn1 O1 84.99(16) 2_755 .
O1 Zn1 O1 179.999(1) 3_557 .
C2 C1 N1 123.3(5) . .
C2 C1 H1 118.3 . .
N1 C1 H1 118.3 . .
C1 C2 C3 119.9(5) . .
C1 C2 H2 120.0 . .
C3 C2 H2 120.0 . .
C4 C3 C2 117.0(4) . .
C4 C3 C6 121.5(4) . .
C2 C3 C6 121.4(5) . .
C3 C4 C5 120.6(4) . .
C3 C4 H4 119.7 . .
C5 C4 H4 119.7 . .
N1 C5 C4 122.8(4) . .
N1 C5 H5 118.6 . .
C4 C5 H5 118.6 . .
N2 C6 C3 112.2(4) . .
N2 C6 H6A 109.2 . .
C3 C6 H6A 109.2 . .
N2 C6 H6B 109.2 . .
C3 C6 H6B 109.2 . .
H6A C6 H6B 107.9 . .
C7 N2 C6 113.7(5) . .
C7 N2 C8 111.2(5) . .
C6 N2 C8 113.5(5) . .
N4 C8 N2 110.8(5) . .
N4 C8 H8A 109.5 . .
N2 C8 H8A 109.5 . .
N4 C8 H8B 109.5 . .
N2 C8 H8B 109.5 . .
H8A C8 H8B 108.1 . .
N2 C7 N3 112.5(4) . .
N2 C7 H7A 109.1 . .
N3 C7 H7A 109.1 . .
N2 C7 H7B 109.1 . .
N3 C7 H7B 109.1 . .
H7A C7 H7B 107.8 . .
O2 C9 N3 125.4(5) . 4_657
O2 C9 N4 125.6(5) . .
N3 C9 N4 108.9(4) 4_657 .
N4 C10 N3 110.7(4) . .
N4 C10 C11 109.7(4) . .
N3 C10 C11 113.4(4) . .
N4 C10 C10 103.4(4) . 4_657
N3 C10 C10 103.8(4) . 4_657
C11 C10 C10 115.2(3) . 4_657
O3 C11 O4 123.7(5) . .
O3 C11 C10 123.3(6) . .
O4 C11 C10 112.6(4) . .
C13 C12 O4 108.5(8) . .
C13 C12 H12A 110.0 . .
O4 C12 H12A 110.0 . .
C13 C12 H12B 110.0 . .
O4 C12 H12B 110.0 . .
H12A C12 H12B 108.4 . .
C12 C13 H13A 109.5 . .
C12 C13 H13B 109.5 . .
H13A C13 H13B 109.5 . .
C12 C13 H13C 109.5 . .
H13A C13 H13C 109.5 . .
H13B C13 H13C 109.5 . .
C5 N1 C1 116.3(4) . .
C5 N1 Zn1 125.4(3) . .
C1 N1 Zn1 118.1(3) . .
C9 N4 C10 110.9(4) . .
C9 N4 C8 123.3(5) . .
C10 N4 C8 117.2(5) . .
C9 N3 C10 110.9(4) 4_657 .
C9 N3 C7 121.7(4) 4_657 .
C10 N3 C7 115.9(4) . .
Zn1 O1 H1A 120.0 . .
Zn1 O1 H1B 120.0 . .
H1A O1 H1B 120.0 . .
C11 O4 C12 117.0(6) . .
O5 N6 O5 154.7(19) 3_565 .
O5 N6 O6 102.6(9) 3_565 .
O5 N6 O6 102.6(9) . .
H7C O7 H7D 107.7 . .
H8C O8 H8D 109.5 . .
O9 O9 H9A 89.3 2_675 .
O9 O9 H9B 25.5 2_675 .
H9A O9 H9B 107.7 . .

loop_
_geom_bond_atom_site_label_1
_geom_bond_atom_site_label_2
_geom_bond_distance
_geom_bond_site_symmetry_2
Zn1 N1 2.158(4) .
Zn1 N1 2.158(4) 3_557
Zn1 N1 2.158(4) 4_757
Zn1 N1 2.158(4) 2_755
Zn1 O1 2.223(7) 3_557
Zn1 O1 2.223(7) .
C1 C2 1.353(7) .
C1 N1 1.366(7) .
C1 H1 0.9300 .
C2 C3 1.379(7) .
C2 H2 0.9300 .
C3 C4 1.367(8) .
C3 C6 1.511(7) .
C4 C5 1.377(7) .
C4 H4 0.9300 .
C5 N1 1.323(6) .
C5 H5 0.9300 .
C6 N2 1.458(8) .
C6 H6A 0.9700 .
C6 H6B 0.9700 .
N2 C7 1.437(8) .
N2 C8 1.481(7) .
C8 N4 1.477(7) .
C8 H8A 0.9700 .
C8 H8B 0.9700 .
C7 N3 1.482(7) .
C7 H7A 0.9700 .
C7 H7B 0.9700 .
C9 O2 1.221(6) .
C9 N3 1.365(7) 4_657
C9 N4 1.382(8) .
C10 N4 1.452(6) .
C10 N3 1.453(6) .
C10 C11 1.544(7) .
C10 C10 1.551(10) 4_657
C11 O3 1.149(7) .
C11 O4 1.303(7) .
C12 C13 1.362(13) .
C12 O4 1.501(8) .
C12 H12A 0.9700 .
C12 H12B 0.9700 .
C13 H13A 0.9600 .
C13 H13B 0.9600 .
C13 H13C 0.9600 .
O5 N6 1.185(8) .
N3 C9 1.365(7) 4_657
O1 H1A 0.9831 .
O1 H1B 0.9831 .
N6 O5 1.185(8) 3_565
N6 O6 1.203(18) .
O7 H7C 0.8200 .
O7 H7D 0.8201 .
O8 H8C 0.9824 .
O8 H8D 0.9831 .
O9 O9 1.80(4) 2_675
O9 H9A 0.8199 .
O9 H9B 0.8200 .

loop_
_geom_torsion_atom_site_label_1
_geom_torsion_atom_site_label_2
_geom_torsion_atom_site_label_3
_geom_torsion_atom_site_label_4
_geom_torsion
_geom_torsion_site_symmetry_1
_geom_torsion_site_symmetry_4
N1 C1 C2 C3 0.0(10) . .
C1 C2 C3 C4 1.5(9) . .
C1 C2 C3 C6 -175.9(6) . .
C2 C3 C4 C5 -1.7(8) . .
C6 C3 C4 C5 175.7(5) . .
C3 C4 C5 N1 0.4(9) . .
C4 C3 C6 N2 152.2(5) . .
C2 C3 C6 N2 -30.5(8) . .
C3 C6 N2 C7 -73.7(6) . .
C3 C6 N2 C8 157.9(5) . .
C7 N2 C8 N4 -53.2(7) . .
C6 N2 C8 N4 76.5(7) . .
C6 N2 C7 N3 -75.3(5) . .
C8 N2 C7 N3 54.2(6) . .
N4 C10 C11 O3 28.3(9) . .
N3 C10 C11 O3 152.7(7) . .
C10 C10 C11 O3 -87.9(9) 4_657 .
N4 C10 C11 O4 -144.9(5) . .
N3 C10 C11 O4 -20.5(7) . .
C10 C10 C11 O4 98.9(6) 4_657 .
C4 C5 N1 C1 1.1(8) . .
C4 C5 N1 Zn1 -173.3(4) . .
C2 C1 N1 C5 -1.3(9) . .
C2 C1 N1 Zn1 173.5(5) . .
N1 Zn1 N1 C5 35.9(4) 3_557 .
N1 Zn1 N1 C5 -134.1(6) 4_757 .
N1 Zn1 N1 C5 130.7(5) 2_755 .
O1 Zn1 N1 C5 -49.3(5) 3_557 .
O1 Zn1 N1 C5 130.7(5) . .
N1 Zn1 N1 C1 -138.4(6) 3_557 .
N1 Zn1 N1 C1 51.6(4) 4_757 .
N1 Zn1 N1 C1 -43.6(4) 2_755 .
O1 Zn1 N1 C1 136.4(4) 3_557 .
O1 Zn1 N1 C1 -43.6(4) . .
O2 C9 N4 C10 -169.6(5) . .
N3 C9 N4 C10 13.8(5) 4_657 .
O2 C9 N4 C8 -22.8(7) . .
N3 C9 N4 C8 160.6(4) 4_657 .
N3 C10 N4 C9 104.1(4) . .
C11 C10 N4 C9 -130.0(4) . .
C10 C10 N4 C9 -6.6(4) 4_657 .
N3 C10 N4 C8 -45.0(6) . .
C11 C10 N4 C8 81.0(5) . .
C10 C10 N4 C8 -155.6(4) 4_657 .
N2 C8 N4 C9 -94.8(6) . .
N2 C8 N4 C10 50.1(7) . .
N4 C10 N3 C9 -99.6(5) . 4_657
C11 C10 N3 C9 136.6(4) . 4_657
C10 C10 N3 C9 10.8(4) 4_657 4_657
N4 C10 N3 C7 44.5(5) . .
C11 C10 N3 C7 -79.4(5) . .
C10 C10 N3 C7 154.9(3) 4_657 .
N2 C7 N3 C9 88.6(6) . 4_657
N2 C7 N3 C10 -51.3(5) . .
O3 C11 O4 C12 5.4(13) . .
C10 C11 O4 C12 178.6(7) . .
C13 C12 O4 C11 -156.4(8) . .
